data_4078691
loop_
_publ_author_name
'Manbeck, Kimberly A.'
'Kundu, Sabuj'
'Walsh, Aaron P.'
'Brennessel, William W.'
'Jones, William D.'

_publ_section_title
;
 Carbon--Oxygen Bond Activation in Esters by Platinum(0): Cleavage of the
 Less Reactive Bond
;
_journal_issue 14
_journal_name_full Organometallics
_journal_page_first 5018
_journal_paper_doi 10.1021/om300323d
_journal_volume 31
_journal_year 2012
_chemical_formula_moiety 'C21 H36 O2 P2 Pt'
_chemical_formula_sum 'C21 H36 O2 P2 Pt'
_chemical_formula_weight 577.53
_chemical_name_common jonaw25
_chemical_name_systematic
; 
 Pt(dippe)(norbornyl)(O2CPh)
;
_space_group_IT_number 14
_symmetry_cell_setting monoclinic
_symmetry_space_group_name_Hall '-P 2ybc'
_symmetry_space_group_name_H-M 'P 1 21/c 1'
_atom_sites_solution_hydrogens geom
_atom_sites_solution_primary direct
_atom_sites_solution_secondary difmap
_audit_creation_method SHELXL-97
_cell_angle_alpha 90.00
_cell_angle_beta 114.115(2)
_cell_angle_gamma 90.00
_cell_formula_units_Z 8
_cell_length_a 20.040(2)
_cell_length_b 12.9198(15)
_cell_length_c 18.943(2)
_cell_measurement_reflns_used 4065
_cell_measurement_temperature 100.0(1)
_cell_measurement_theta_max 37.80
_cell_measurement_theta_min 2.84
_cell_volume 4476.5(8)
_computing_cell_refinement 'SAINT (Bruker, 2009)'
_computing_data_collection 'APEX2 (Bruker, 2011)'
_computing_data_reduction 'SAINT (Bruker, 2009)'
_computing_molecular_graphics 'SHELXTL (Sheldrick, 2008)'
_computing_publication_material 'SHELXTL (Sheldrick, 2008)'
_computing_structure_refinement 'SHELXL-97 (Sheldrick, 2008)'
_computing_structure_solution 'SHELXS-97 (Sheldrick, 2008)'
_diffrn_ambient_temperature 100.0(1)
_diffrn_measured_fraction_theta_full 0.997
_diffrn_measured_fraction_theta_max 0.997
_diffrn_measurement_device_type 'Bruker SMART APEX II CCD Platform'
_diffrn_measurement_method 'area detector, \w scans per \f'
_diffrn_radiation_monochromator graphite
_diffrn_radiation_source 'fine-focus sealed tube'
_diffrn_radiation_type MoK\a
_diffrn_radiation_wavelength 0.71073
_diffrn_reflns_av_R_equivalents 0.0673
_diffrn_reflns_av_sigmaI/netI 0.0469
_diffrn_reflns_limit_h_max 34
_diffrn_reflns_limit_h_min -34
_diffrn_reflns_limit_k_max 22
_diffrn_reflns_limit_k_min -22
_diffrn_reflns_limit_l_max 32
_diffrn_reflns_limit_l_min -32
_diffrn_reflns_number 160346
_diffrn_reflns_theta_full 37.78
_diffrn_reflns_theta_max 37.78
_diffrn_reflns_theta_min 1.93
_diffrn_standards_number 0
_exptl_absorpt_coefficient_mu 6.425
_exptl_absorpt_correction_T_max 0.4263
_exptl_absorpt_correction_T_min 0.3077
_exptl_absorpt_correction_type multi-scan
_exptl_absorpt_process_details 'SADABS (Sheldrick, 2008)'
_exptl_crystal_colour 'pale yellow'
_exptl_crystal_density_diffrn 1.714
_exptl_crystal_density_method 'not measured'
_exptl_crystal_description block
_exptl_crystal_F_000 2288
_exptl_crystal_size_max 0.24
_exptl_crystal_size_mid 0.20
_exptl_crystal_size_min 0.16
_refine_diff_density_max 2.637
_refine_diff_density_min -1.735
_refine_diff_density_rms 0.179
_refine_ls_extinction_method none
_refine_ls_goodness_of_fit_ref 1.008
_refine_ls_hydrogen_treatment constr
_refine_ls_matrix_type full
_refine_ls_number_parameters 485
_refine_ls_number_reflns 23961
_refine_ls_number_restraints 0
_refine_ls_restrained_S_all 1.008
_refine_ls_R_factor_all 0.0571
_refine_ls_R_factor_gt 0.0303
_refine_ls_shift/su_max 0.003
_refine_ls_shift/su_mean 0.000
_refine_ls_structure_factor_coef Fsqd
_refine_ls_weighting_details 'calc w=1/[\s^2^(Fo^2^)+(0.0218P)^2^+3.0334P] where P=(Fo^2^+2Fc^2^)/3'
_refine_ls_weighting_scheme calc
_refine_ls_wR_factor_gt 0.0562
_refine_ls_wR_factor_ref 0.0635
_reflns_number_gt 17449
_reflns_number_total 23961
_reflns_threshold_expression >2sigma(I)
_cod_data_source_file om300323d_si_002.cif
_cod_data_source_block 7
_cod_original_cell_volume 4476.5(9)
_cod_database_code 4078691

loop_
_symmetry_equiv_pos_as_xyz
'x, y, z'
'-x, y+1/2, -z+1/2'
'-x, -y, -z'
'x, -y-1/2, z-1/2'

loop_
_atom_site_label
_atom_site_type_symbol
_atom_site_fract_x
_atom_site_fract_y
_atom_site_fract_z
_atom_site_U_iso_or_equiv
_atom_site_adp_type
_atom_site_occupancy
_atom_site_symmetry_multiplicity
_atom_site_calc_flag
_atom_site_refinement_flags
Pt1 Pt 0.107036(4) 0.799118(6) 0.307148(5) 0.01383(2) Uani 1 1 d .
P1 P 0.04726(3) 0.92101(5) 0.21513(3) 0.01505(10) Uani 1 1 d .
P2 P 0.08725(3) 0.90125(5) 0.39088(3) 0.01573(10) Uani 1 1 d .
O1 O 0.11365(10) 0.70525(13) 0.22211(10) 0.0192(3) Uani 1 1 d .
O2 O 0.14459(11) 0.54634(15) 0.20025(12) 0.0268(4) Uani 1 1 d .
C1 C 0.16732(12) 0.67976(18) 0.37685(14) 0.0182(4) Uani 1 1 d .
C2 C 0.20192(14) 0.6657(2) 0.45686(15) 0.0222(5) Uani 1 1 d .
H2 H 0.1958 0.7164 0.4901 0.027 Uiso 1 1 calc R
C3 C 0.24561(14) 0.5786(2) 0.48939(16) 0.0268(6) Uani 1 1 d .
H3 H 0.2693 0.5721 0.5440 0.032 Uiso 1 1 calc R
C4 C 0.25460(14) 0.5025(2) 0.44306(17) 0.0278(6) Uani 1 1 d .
H4A H 0.2841 0.4436 0.4655 0.033 Uiso 1 1 calc R
C5 C 0.22002(14) 0.5128(2) 0.36321(17) 0.0244(5) Uani 1 1 d .
H5 H 0.2252 0.4605 0.3306 0.029 Uiso 1 1 calc R
C6 C 0.17783(13) 0.60010(19) 0.33123(14) 0.0193(4) Uani 1 1 d .
C7 C 0.14380(13) 0.61418(19) 0.24528(14) 0.0195(4) Uani 1 1 d .
C21 C 0.00346(13) 1.01394(18) 0.25528(13) 0.0175(4) Uani 1 1 d .
H21A H 0.0004 1.0822 0.2304 0.021 Uiso 1 1 calc R
H21B H -0.0469 0.9907 0.2442 0.021 Uiso 1 1 calc R
C22 C 0.04674(14) 1.02470(18) 0.34306(13) 0.0184(4) Uani 1 1 d .
H22A H 0.0138 1.0516 0.3660 0.022 Uiso 1 1 calc R
H22B H 0.0863 1.0760 0.3532 0.022 Uiso 1 1 calc R
C23 C -0.02483(13) 0.86762(19) 0.12676(13) 0.0200(4) Uani 1 1 d .
H23 H -0.0007 0.8174 0.1044 0.024 Uiso 1 1 calc R
C24 C -0.08036(15) 0.8064(2) 0.14639(15) 0.0259(5) Uani 1 1 d .
H24A H -0.1139 0.7699 0.1001 0.039 Uiso 1 1 calc R
H24B H -0.1081 0.8540 0.1644 0.039 Uiso 1 1 calc R
H24C H -0.0546 0.7561 0.1872 0.039 Uiso 1 1 calc R
C25 C -0.06287(15) 0.9483(2) 0.06459(14) 0.0264(5) Uani 1 1 d .
H25A H -0.0995 0.9144 0.0189 0.040 Uiso 1 1 calc R
H25B H -0.0267 0.9830 0.0503 0.040 Uiso 1 1 calc R
H25C H -0.0869 0.9995 0.0845 0.040 Uiso 1 1 calc R
C26 C 0.10610(14) 0.99761(19) 0.18148(14) 0.0194(4) Uani 1 1 d .
H26 H 0.0748 1.0495 0.1431 0.023 Uiso 1 1 calc R
C27 C 0.16421(16) 1.0564(2) 0.24884(16) 0.0280(6) Uani 1 1 d .
H27A H 0.1963 1.0940 0.2302 0.042 Uiso 1 1 calc R
H27B H 0.1932 1.0071 0.2890 0.042 Uiso 1 1 calc R
H27C H 0.1403 1.1055 0.2704 0.042 Uiso 1 1 calc R
C28 C 0.14207(16) 0.9289(2) 0.14143(17) 0.0279(6) Uani 1 1 d .
H28A H 0.1745 0.9709 0.1259 0.042 Uiso 1 1 calc R
H28B H 0.1042 0.8971 0.0956 0.042 Uiso 1 1 calc R
H28C H 0.1706 0.8746 0.1772 0.042 Uiso 1 1 calc R
C29 C 0.01971(14) 0.8524(2) 0.42588(15) 0.0228(5) Uani 1 1 d .
H29 H 0.0068 0.9114 0.4522 0.027 Uiso 1 1 calc R
C30 C -0.05027(15) 0.8184(2) 0.35930(17) 0.0291(6) Uani 1 1 d .
H30A H -0.0840 0.7897 0.3798 0.044 Uiso 1 1 calc R
H30B H -0.0389 0.7654 0.3289 0.044 Uiso 1 1 calc R
H30C H -0.0730 0.8780 0.3263 0.044 Uiso 1 1 calc R
C31 C 0.04971(18) 0.7657(3) 0.48524(18) 0.0360(7) Uani 1 1 d .
H31A H 0.0115 0.7422 0.5012 0.054 Uiso 1 1 calc R
H31B H 0.0915 0.7915 0.5304 0.054 Uiso 1 1 calc R
H31C H 0.0654 0.7078 0.4622 0.054 Uiso 1 1 calc R
C32 C 0.16618(14) 0.9425(2) 0.47841(13) 0.0214(5) Uani 1 1 d .
H32 H 0.1832 0.8799 0.5122 0.026 Uiso 1 1 calc R
C33 C 0.23001(15) 0.9771(2) 0.45997(16) 0.0293(6) Uani 1 1 d .
H33A H 0.2734 0.9872 0.5083 0.044 Uiso 1 1 calc R
H33B H 0.2175 1.0423 0.4310 0.044 Uiso 1 1 calc R
H33C H 0.2402 0.9239 0.4288 0.044 Uiso 1 1 calc R
C34 C 0.14649(17) 1.0240(2) 0.52553(16) 0.0304(6) Uani 1 1 d .
H34A H 0.1899 1.0405 0.5725 0.046 Uiso 1 1 calc R
H34B H 0.1081 0.9968 0.5399 0.046 Uiso 1 1 calc R
H34C H 0.1289 1.0868 0.4944 0.046 Uiso 1 1 calc R
Pt2 Pt 0.418093(4) 0.500757(7) 0.173307(5) 0.01519(2) Uani 1 1 d .
P3 P 0.49842(3) 0.61759(5) 0.15928(4) 0.01802(11) Uani 1 1 d .
P4 P 0.41420(3) 0.60421(5) 0.26516(3) 0.01716(11) Uani 1 1 d .
O3 O 0.42898(10) 0.40558(14) 0.09089(10) 0.0212(3) Uani 1 1 d .
O4 O 0.39198(12) 0.25556(15) 0.02876(12) 0.0294(4) Uani 1 1 d .
C41 C 0.34120(12) 0.39035(18) 0.16666(13) 0.0173(4) Uani 1 1 d .
C42 C 0.29421(13) 0.37829(19) 0.20399(14) 0.0198(4) Uani 1 1 d .
H42 H 0.2973 0.4259 0.2434 0.024 Uiso 1 1 calc R
C43 C 0.24296(14) 0.2986(2) 0.18515(15) 0.0229(5) Uani 1 1 d .
H43 H 0.2122 0.2924 0.2121 0.028 Uiso 1 1 calc R
C44 C 0.23644(15) 0.2280(2) 0.12727(15) 0.0242(5) Uani 1 1 d .
H44 H 0.2007 0.1748 0.1135 0.029 Uiso 1 1 calc R
C45 C 0.28319(15) 0.23683(19) 0.08977(14) 0.0230(5) Uani 1 1 d .
H45 H 0.2801 0.1885 0.0507 0.028 Uiso 1 1 calc R
C46 C 0.33447(13) 0.31623(18) 0.10946(13) 0.0186(4) Uani 1 1 d .
C47 C 0.38720(14) 0.32323(19) 0.07208(14) 0.0203(5) Uani 1 1 d .
C61 C 0.52282(13) 0.71388(19) 0.23670(15) 0.0222(5) Uani 1 1 d .
H61A H 0.5682 0.6921 0.2806 0.027 Uiso 1 1 calc R
H61B H 0.5323 0.7812 0.2176 0.027 Uiso 1 1 calc R
C62 C 0.46123(14) 0.72694(19) 0.26491(15) 0.0210(5) Uani 1 1 d .
H62A H 0.4250 0.7772 0.2310 0.025 Uiso 1 1 calc R
H62B H 0.4822 0.7558 0.3180 0.025 Uiso 1 1 calc R
C63 C 0.46064(13) 0.6918(2) 0.06826(14) 0.0213(5) Uani 1 1 d .
H63 H 0.4973 0.7457 0.0704 0.026 Uiso 1 1 calc R
C64 C 0.38979(15) 0.7470(2) 0.05838(16) 0.0267(5) Uani 1 1 d .
H64A H 0.3723 0.7885 0.0110 0.040 Uiso 1 1 calc R
H64B H 0.3990 0.7922 0.1029 0.040 Uiso 1 1 calc R
H64C H 0.3527 0.6955 0.0549 0.040 Uiso 1 1 calc R
C65 C 0.44807(15) 0.6214(2) -0.00075(15) 0.0265(5) Uani 1 1 d .
H65A H 0.4229 0.6603 -0.0488 0.040 Uiso 1 1 calc R
H65B H 0.4180 0.5622 0.0004 0.040 Uiso 1 1 calc R
H65C H 0.4952 0.5967 0.0019 0.040 Uiso 1 1 calc R
C66 C 0.58458(13) 0.5630(2) 0.16257(15) 0.0229(5) Uani 1 1 d .
H66 H 0.5710 0.5092 0.1211 0.027 Uiso 1 1 calc R
C67 C 0.62644(15) 0.5074(2) 0.23950(16) 0.0271(5) Uani 1 1 d .
H67A H 0.6678 0.4695 0.2370 0.041 Uiso 1 1 calc R
H67B H 0.5937 0.4588 0.2494 0.041 Uiso 1 1 calc R
H67C H 0.6446 0.5584 0.2814 0.041 Uiso 1 1 calc R
C68 C 0.63281(15) 0.6424(3) 0.14539(17) 0.0306(6) Uani 1 1 d .
H68A H 0.6768 0.6080 0.1465 0.046 Uiso 1 1 calc R
H68B H 0.6469 0.6971 0.1846 0.046 Uiso 1 1 calc R
H68C H 0.6056 0.6726 0.0941 0.046 Uiso 1 1 calc R
C69 C 0.32317(13) 0.64714(19) 0.25521(13) 0.0187(4) Uani 1 1 d .
H69 H 0.2975 0.5849 0.2633 0.022 Uiso 1 1 calc R
C70 C 0.27797(14) 0.6863(2) 0.17325(15) 0.0243(5) Uani 1 1 d .
H70A H 0.2272 0.6967 0.1663 0.036 Uiso 1 1 calc R
H70B H 0.2795 0.6353 0.1357 0.036 Uiso 1 1 calc R
H70C H 0.2982 0.7521 0.1653 0.036 Uiso 1 1 calc R
C71 C 0.32608(15) 0.7277(2) 0.31618(15) 0.0239(5) Uani 1 1 d .
H71A H 0.2762 0.7479 0.3076 0.036 Uiso 1 1 calc R
H71B H 0.3531 0.7888 0.3118 0.036 Uiso 1 1 calc R
H71C H 0.3507 0.6977 0.3680 0.036 Uiso 1 1 calc R
C72 C 0.46177(14) 0.5570(2) 0.36590(14) 0.0226(5) Uani 1 1 d .
H72 H 0.4647 0.6160 0.4012 0.027 Uiso 1 1 calc R
C73 C 0.54000(15) 0.5246(2) 0.38193(16) 0.0289(6) Uani 1 1 d .
H73A H 0.5637 0.4970 0.4346 0.043 Uiso 1 1 calc R
H73B H 0.5674 0.5848 0.3766 0.043 Uiso 1 1 calc R
H73C H 0.5391 0.4711 0.3448 0.043 Uiso 1 1 calc R
C74 C 0.42103(16) 0.4694(2) 0.38463(15) 0.0279(6) Uani 1 1 d .
H74A H 0.4487 0.4466 0.4381 0.042 Uiso 1 1 calc R
H74B H 0.4154 0.4114 0.3493 0.042 Uiso 1 1 calc R
H74C H 0.3727 0.4937 0.3786 0.042 Uiso 1 1 calc R

loop_
_atom_site_aniso_label
_atom_site_aniso_U_11
_atom_site_aniso_U_22
_atom_site_aniso_U_33
_atom_site_aniso_U_23
_atom_site_aniso_U_13
_atom_site_aniso_U_12
Pt1 0.01314(3) 0.01263(3) 0.01389(3) 0.00059(3) 0.00365(3) 0.00038(3)
P1 0.0152(2) 0.0141(3) 0.0141(2) 0.00056(19) 0.0042(2) 0.0020(2)
P2 0.0167(3) 0.0156(3) 0.0130(2) -0.0002(2) 0.00416(19) -0.0006(2)
O1 0.0217(8) 0.0162(8) 0.0192(7) 0.0008(6) 0.0078(6) 0.0031(6)
O2 0.0307(10) 0.0207(9) 0.0334(10) -0.0054(8) 0.0176(8) -0.0001(8)
C1 0.0132(9) 0.0168(10) 0.0218(10) 0.0034(8) 0.0042(8) -0.0005(8)
C2 0.0193(11) 0.0200(11) 0.0227(11) 0.0058(9) 0.0039(9) -0.0008(9)
C3 0.0188(11) 0.0266(13) 0.0279(12) 0.0105(10) 0.0023(9) -0.0030(10)
C4 0.0182(11) 0.0222(12) 0.0402(15) 0.0135(11) 0.0089(10) 0.0041(10)
C5 0.0211(11) 0.0177(11) 0.0376(14) 0.0075(10) 0.0151(10) 0.0035(9)
C6 0.0162(10) 0.0156(10) 0.0263(11) 0.0028(9) 0.0088(8) -0.0015(8)
C7 0.0176(10) 0.0175(11) 0.0256(11) -0.0006(9) 0.0110(9) 0.0001(8)
C21 0.0174(10) 0.0173(10) 0.0165(9) 0.0015(8) 0.0056(8) 0.0035(8)
C22 0.0210(11) 0.0168(10) 0.0159(10) 0.0000(8) 0.0061(8) 0.0024(8)
C23 0.0194(11) 0.0209(11) 0.0167(10) -0.0026(8) 0.0044(8) 0.0028(9)
C24 0.0247(12) 0.0194(11) 0.0257(12) -0.0022(9) 0.0024(10) -0.0045(10)
C25 0.0225(12) 0.0333(14) 0.0171(11) 0.0033(10) 0.0016(9) 0.0023(11)
C26 0.0220(11) 0.0184(10) 0.0177(10) 0.0034(8) 0.0080(8) 0.0007(9)
C27 0.0296(14) 0.0278(13) 0.0286(13) -0.0020(11) 0.0139(11) -0.0104(11)
C28 0.0322(14) 0.0271(13) 0.0323(14) 0.0020(11) 0.0212(12) 0.0019(11)
C29 0.0242(12) 0.0246(12) 0.0229(11) 0.0010(9) 0.0129(10) 0.0017(10)
C30 0.0231(12) 0.0324(15) 0.0318(14) 0.0074(11) 0.0110(11) -0.0026(11)
C31 0.0332(16) 0.0458(18) 0.0297(14) 0.0166(13) 0.0136(12) -0.0012(14)
C32 0.0225(11) 0.0217(11) 0.0145(10) -0.0011(8) 0.0020(8) -0.0003(9)
C33 0.0230(12) 0.0334(15) 0.0236(12) -0.0059(10) 0.0015(10) -0.0066(11)
C34 0.0367(15) 0.0290(14) 0.0205(12) -0.0086(10) 0.0065(11) -0.0037(12)
Pt2 0.01260(3) 0.01452(4) 0.01503(4) -0.00271(3) 0.00216(3) 0.00050(3)
P3 0.0135(2) 0.0176(3) 0.0199(3) -0.0034(2) 0.0037(2) -0.0007(2)
P4 0.0153(2) 0.0171(3) 0.0157(2) -0.0034(2) 0.0029(2) 0.0007(2)
O3 0.0221(8) 0.0192(8) 0.0209(8) -0.0047(7) 0.0075(7) 0.0004(7)
O4 0.0397(12) 0.0214(9) 0.0298(10) -0.0071(8) 0.0168(9) 0.0008(8)
C41 0.0148(9) 0.0151(10) 0.0163(9) 0.0008(7) 0.0006(7) 0.0014(8)
C42 0.0195(10) 0.0186(11) 0.0177(10) -0.0003(8) 0.0040(8) -0.0003(8)
C43 0.0219(11) 0.0210(11) 0.0223(11) 0.0030(9) 0.0053(9) -0.0007(9)
C44 0.0241(12) 0.0185(11) 0.0243(12) 0.0008(9) 0.0041(9) -0.0061(9)
C45 0.0294(13) 0.0155(10) 0.0183(10) -0.0018(8) 0.0038(9) -0.0022(9)
C46 0.0177(10) 0.0144(10) 0.0180(10) -0.0003(8) 0.0017(8) 0.0014(8)
C47 0.0230(11) 0.0161(10) 0.0182(10) -0.0006(8) 0.0046(9) 0.0026(9)
C61 0.0176(10) 0.0185(11) 0.0261(12) -0.0064(9) 0.0046(9) -0.0034(9)
C62 0.0193(11) 0.0177(10) 0.0224(11) -0.0054(8) 0.0050(9) -0.0011(8)
C63 0.0181(10) 0.0203(11) 0.0238(11) -0.0011(9) 0.0069(9) 0.0004(9)
C64 0.0241(12) 0.0265(13) 0.0259(12) 0.0003(10) 0.0066(10) 0.0066(10)
C65 0.0273(13) 0.0277(13) 0.0213(11) 0.0005(10) 0.0066(10) 0.0071(10)
C66 0.0151(10) 0.0259(12) 0.0258(12) -0.0044(10) 0.0064(9) 0.0005(9)
C67 0.0209(12) 0.0241(13) 0.0323(14) -0.0002(10) 0.0068(10) 0.0032(10)
C68 0.0169(11) 0.0417(17) 0.0318(14) 0.0049(12) 0.0087(10) -0.0012(11)
C69 0.0181(10) 0.0188(10) 0.0183(10) -0.0012(8) 0.0064(8) 0.0004(8)
C70 0.0191(11) 0.0274(13) 0.0231(11) -0.0002(10) 0.0051(9) 0.0055(10)
C71 0.0279(13) 0.0222(12) 0.0235(12) -0.0062(9) 0.0123(10) -0.0008(10)
C72 0.0221(11) 0.0238(12) 0.0169(10) -0.0036(9) 0.0029(9) 0.0037(9)
C73 0.0205(12) 0.0322(14) 0.0257(13) 0.0010(11) 0.0011(10) 0.0043(10)
C74 0.0289(13) 0.0331(14) 0.0196(11) 0.0024(10) 0.0078(10) 0.0037(11)

loop_
_atom_type_symbol
_atom_type_description
_atom_type_scat_dispersion_real
_atom_type_scat_dispersion_imag
_atom_type_scat_source
C C 0.0033 0.0016 'International Tables Vol C Tables 4.2.6.8 and 6.1.1.4'
H H 0.0000 0.0000 'International Tables Vol C Tables 4.2.6.8 and 6.1.1.4'
O O 0.0106 0.0060 'International Tables Vol C Tables 4.2.6.8 and 6.1.1.4'
P P 0.1023 0.0942 'International Tables Vol C Tables 4.2.6.8 and 6.1.1.4'
Pt Pt -1.7033 8.3905 'International Tables Vol C Tables 4.2.6.8 and 6.1.1.4'

loop_
_geom_angle_atom_site_label_1
_geom_angle_atom_site_label_2
_geom_angle_atom_site_label_3
_geom_angle
O1 Pt1 C1 81.55(8)
O1 Pt1 P2 173.90(5)
C1 Pt1 P2 102.44(7)
O1 Pt1 P1 89.45(5)
C1 Pt1 P1 170.35(7)
P2 Pt1 P1 86.82(2)
C21 P1 C23 107.03(11)
C21 P1 C26 105.99(11)
C23 P1 C26 105.21(11)
C21 P1 Pt1 109.02(8)
C23 P1 Pt1 113.98(8)
C26 P1 Pt1 115.04(8)
C32 P2 C29 105.16(12)
C32 P2 C22 103.59(11)
C29 P2 C22 103.36(12)
C32 P2 Pt1 118.48(9)
C29 P2 Pt1 115.16(9)
C22 P2 Pt1 109.47(8)
C7 O1 Pt1 115.67(15)
C2 C1 C6 115.9(2)
C2 C1 Pt1 133.70(19)
C6 C1 Pt1 110.27(17)
C1 C2 C3 121.6(3)
C1 C2 H2 119.2
C3 C2 H2 119.2
C4 C3 C2 120.9(3)
C4 C3 H3 119.6
C2 C3 H3 119.6
C3 C4 C5 119.2(2)
C3 C4 H4A 120.4
C5 C4 H4A 120.4
C4 C5 C6 119.7(3)
C4 C5 H5 120.1
C6 C5 H5 120.1
C5 C6 C1 122.7(2)
C5 C6 C7 119.9(2)
C1 C6 C7 117.4(2)
O2 C7 O1 122.8(2)
O2 C7 C6 122.6(2)
O1 C7 C6 114.5(2)
C22 C21 P1 110.83(16)
C22 C21 H21A 109.5
P1 C21 H21A 109.5
C22 C21 H21B 109.5
P1 C21 H21B 109.5
H21A C21 H21B 108.1
C21 C22 P2 113.13(16)
C21 C22 H22A 109.0
P2 C22 H22A 109.0
C21 C22 H22B 109.0
P2 C22 H22B 109.0
H22A C22 H22B 107.8
C25 C23 C24 111.0(2)
C25 C23 P1 113.91(18)
C24 C23 P1 110.57(17)
C25 C23 H23 107.0
C24 C23 H23 107.0
P1 C23 H23 107.0
C23 C24 H24A 109.5
C23 C24 H24B 109.5
H24A C24 H24B 109.5
C23 C24 H24C 109.5
H24A C24 H24C 109.5
H24B C24 H24C 109.5
C23 C25 H25A 109.5
C23 C25 H25B 109.5
H25A C25 H25B 109.5
C23 C25 H25C 109.5
H25A C25 H25C 109.5
H25B C25 H25C 109.5
C28 C26 C27 110.5(2)
C28 C26 P1 111.02(18)
C27 C26 P1 110.76(17)
C28 C26 H26 108.2
C27 C26 H26 108.2
P1 C26 H26 108.2
C26 C27 H27A 109.5
C26 C27 H27B 109.5
H27A C27 H27B 109.5
C26 C27 H27C 109.5
H27A C27 H27C 109.5
H27B C27 H27C 109.5
C26 C28 H28A 109.5
C26 C28 H28B 109.5
H28A C28 H28B 109.5
C26 C28 H28C 109.5
H28A C28 H28C 109.5
H28B C28 H28C 109.5
C30 C29 C31 110.6(2)
C30 C29 P2 111.39(18)
C31 C29 P2 112.95(19)
C30 C29 H29 107.2
C31 C29 H29 107.2
P2 C29 H29 107.2
C29 C30 H30A 109.5
C29 C30 H30B 109.5
H30A C30 H30B 109.5
C29 C30 H30C 109.5
H30A C30 H30C 109.5
H30B C30 H30C 109.5
C29 C31 H31A 109.5
C29 C31 H31B 109.5
H31A C31 H31B 109.5
C29 C31 H31C 109.5
H31A C31 H31C 109.5
H31B C31 H31C 109.5
C33 C32 C34 111.8(2)
C33 C32 P2 111.77(17)
C34 C32 P2 113.10(19)
C33 C32 H32 106.5
C34 C32 H32 106.5
P2 C32 H32 106.5
C32 C33 H33A 109.5
C32 C33 H33B 109.5
H33A C33 H33B 109.5
C32 C33 H33C 109.5
H33A C33 H33C 109.5
H33B C33 H33C 109.5
C32 C34 H34A 109.5
C32 C34 H34B 109.5
H34A C34 H34B 109.5
C32 C34 H34C 109.5
H34A C34 H34C 109.5
H34B C34 H34C 109.5
C41 Pt2 O3 81.34(8)
C41 Pt2 P4 101.50(7)
O3 Pt2 P4 176.30(5)
C41 Pt2 P3 170.43(6)
O3 Pt2 P3 90.48(5)
P4 Pt2 P3 86.89(2)
C61 P3 C66 107.05(12)
C61 P3 C63 105.60(12)
C66 P3 C63 104.59(12)
C61 P3 Pt2 108.90(9)
C66 P3 Pt2 115.80(9)
C63 P3 Pt2 114.21(8)
C69 P4 C62 103.10(11)
C69 P4 C72 106.01(12)
C62 P4 C72 103.70(12)
C69 P4 Pt2 116.85(8)
C62 P4 Pt2 109.49(8)
C72 P4 Pt2 116.15(9)
C47 O3 Pt2 115.81(16)
C42 C41 C46 116.1(2)
C42 C41 Pt2 133.30(18)
C46 C41 Pt2 110.52(17)
C43 C42 C41 122.1(2)
C43 C42 H42 119.0
C41 C42 H42 119.0
C44 C43 C42 120.6(3)
C44 C43 H43 119.7
C42 C43 H43 119.7
C43 C44 C45 118.9(2)
C43 C44 H44 120.6
C45 C44 H44 120.6
C46 C45 C44 120.0(2)
C46 C45 H45 120.0
C44 C45 H45 120.0
C45 C46 C41 122.3(2)
C45 C46 C47 120.3(2)
C41 C46 C47 117.3(2)
O4 C47 O3 122.9(2)
O4 C47 C46 122.4(2)
O3 C47 C46 114.6(2)
C62 C61 P3 111.25(16)
C62 C61 H61A 109.4
P3 C61 H61A 109.4
C62 C61 H61B 109.4
P3 C61 H61B 109.4
H61A C61 H61B 108.0
C61 C62 P4 112.89(17)
C61 C62 H62A 109.0
P4 C62 H62A 109.0
C61 C62 H62B 109.0
P4 C62 H62B 109.0
H62A C62 H62B 107.8
C65 C63 C64 110.6(2)
C65 C63 P3 110.61(18)
C64 C63 P3 111.26(18)
C65 C63 H63 108.1
C64 C63 H63 108.1
P3 C63 H63 108.1
C63 C64 H64A 109.5
C63 C64 H64B 109.5
H64A C64 H64B 109.5
C63 C64 H64C 109.5
H64A C64 H64C 109.5
H64B C64 H64C 109.5
C63 C65 H65A 109.5
C63 C65 H65B 109.5
H65A C65 H65B 109.5
C63 C65 H65C 109.5
H65A C65 H65C 109.5
H65B C65 H65C 109.5
C67 C66 C68 111.6(2)
C67 C66 P3 110.68(19)
C68 C66 P3 113.59(19)
C67 C66 H66 106.9
C68 C66 H66 106.9
P3 C66 H66 106.9
C66 C67 H67A 109.5
C66 C67 H67B 109.5
H67A C67 H67B 109.5
C66 C67 H67C 109.5
H67A C67 H67C 109.5
H67B C67 H67C 109.5
C66 C68 H68A 109.5
C66 C68 H68B 109.5
H68A C68 H68B 109.5
C66 C68 H68C 109.5
H68A C68 H68C 109.5
H68B C68 H68C 109.5
C70 C69 C71 111.3(2)
C70 C69 P4 110.78(17)
C71 C69 P4 113.27(17)
C70 C69 H69 107.0
C71 C69 H69 107.0
P4 C69 H69 107.0
C69 C70 H70A 109.5
C69 C70 H70B 109.5
H70A C70 H70B 109.5
C69 C70 H70C 109.5
H70A C70 H70C 109.5
H70B C70 H70C 109.5
C69 C71 H71A 109.5
C69 C71 H71B 109.5
H71A C71 H71B 109.5
C69 C71 H71C 109.5
H71A C71 H71C 109.5
H71B C71 H71C 109.5
C74 C72 C73 110.8(2)
C74 C72 P4 112.70(18)
C73 C72 P4 110.43(19)
C74 C72 H72 107.6
C73 C72 H72 107.6
P4 C72 H72 107.6
C72 C73 H73A 109.5
C72 C73 H73B 109.5
H73A C73 H73B 109.5
C72 C73 H73C 109.5
H73A C73 H73C 109.5
H73B C73 H73C 109.5
C72 C74 H74A 109.5
C72 C74 H74B 109.5
H74A C74 H74B 109.5
C72 C74 H74C 109.5
H74A C74 H74C 109.5
H74B C74 H74C 109.5

loop_
_geom_bond_atom_site_label_1
_geom_bond_atom_site_label_2
_geom_bond_distance
Pt1 O1 2.0634(17)
Pt1 C1 2.068(2)
Pt1 P2 2.2199(6)
Pt1 P1 2.2907(6)
P1 C21 1.827(2)
P1 C23 1.841(2)
P1 C26 1.841(3)
P2 C32 1.842(2)
P2 C29 1.845(3)
P2 C22 1.850(2)
O1 C7 1.314(3)
O2 C7 1.227(3)
C1 C2 1.397(3)
C1 C6 1.414(3)
C2 C3 1.404(4)
C2 H2 0.9500
C3 C4 1.378(4)
C3 H3 0.9500
C4 C5 1.389(4)
C4 H4A 0.9500
C5 C6 1.391(3)
C5 H5 0.9500
C6 C7 1.497(3)
C21 C22 1.536(3)
C21 H21A 0.9900
C21 H21B 0.9900
C22 H22A 0.9900
C22 H22B 0.9900
C23 C25 1.524(4)
C23 C24 1.530(4)
C23 H23 1.0000
C24 H24A 0.9800
C24 H24B 0.9800
C24 H24C 0.9800
C25 H25A 0.9800
C25 H25B 0.9800
C25 H25C 0.9800
C26 C28 1.526(4)
C26 C27 1.532(4)
C26 H26 1.0000
C27 H27A 0.9800
C27 H27B 0.9800
C27 H27C 0.9800
C28 H28A 0.9800
C28 H28B 0.9800
C28 H28C 0.9800
C29 C30 1.518(4)
C29 C31 1.526(4)
C29 H29 1.0000
C30 H30A 0.9800
C30 H30B 0.9800
C30 H30C 0.9800
C31 H31A 0.9800
C31 H31B 0.9800
C31 H31C 0.9800
C32 C33 1.524(4)
C32 C34 1.533(4)
C32 H32 1.0000
C33 H33A 0.9800
C33 H33B 0.9800
C33 H33C 0.9800
C34 H34A 0.9800
C34 H34B 0.9800
C34 H34C 0.9800
Pt2 C41 2.066(2)
Pt2 O3 2.0677(17)
Pt2 P4 2.2206(6)
Pt2 P3 2.2999(7)
P3 C61 1.831(2)
P3 C66 1.843(3)
P3 C63 1.844(3)
P4 C69 1.841(2)
P4 C62 1.845(3)
P4 C72 1.854(3)
O3 C47 1.310(3)
O4 C47 1.229(3)
C41 C42 1.398(3)
C41 C46 1.411(3)
C42 C43 1.394(3)
C42 H42 0.9500
C43 C44 1.390(4)
C43 H43 0.9500
C44 C45 1.393(4)
C44 H44 0.9500
C45 C46 1.391(3)
C45 H45 0.9500
C46 C47 1.496(4)
C61 C62 1.542(4)
C61 H61A 0.9900
C61 H61B 0.9900
C62 H62A 0.9900
C62 H62B 0.9900
C63 C65 1.526(4)
C63 C64 1.530(4)
C63 H63 1.0000
C64 H64A 0.9800
C64 H64B 0.9800
C64 H64C 0.9800
C65 H65A 0.9800
C65 H65B 0.9800
C65 H65C 0.9800
C66 C67 1.531(4)
C66 C68 1.533(4)
C66 H66 1.0000
C67 H67A 0.9800
C67 H67B 0.9800
C67 H67C 0.9800
C68 H68A 0.9800
C68 H68B 0.9800
C68 H68C 0.9800
C69 C70 1.529(3)
C69 C71 1.538(3)
C69 H69 1.0000
C70 H70A 0.9800
C70 H70B 0.9800
C70 H70C 0.9800
C71 H71A 0.9800
C71 H71B 0.9800
C71 H71C 0.9800
C72 C74 1.520(4)
C72 C73 1.529(4)
C72 H72 1.0000
C73 H73A 0.9800
C73 H73B 0.9800
C73 H73C 0.9800
C74 H74A 0.9800
C74 H74B 0.9800
C74 H74C 0.9800

loop_
_geom_torsion_atom_site_label_1
_geom_torsion_atom_site_label_2
_geom_torsion_atom_site_label_3
_geom_torsion_atom_site_label_4
_geom_torsion
O1 Pt1 P1 C21 164.20(10)
C1 Pt1 P1 C21 -174.8(4)
P2 Pt1 P1 C21 -10.97(9)
O1 Pt1 P1 C23 44.71(10)
C1 Pt1 P1 C23 65.8(4)
P2 Pt1 P1 C23 -130.46(9)
O1 Pt1 P1 C26 -76.94(10)
C1 Pt1 P1 C26 -55.9(4)
P2 Pt1 P1 C26 107.89(9)
O1 Pt1 P2 C32 -177.3(5)
C1 Pt1 P2 C32 52.33(12)
P1 Pt1 P2 C32 -124.92(10)
O1 Pt1 P2 C29 57.0(5)
C1 Pt1 P2 C29 -73.37(11)
P1 Pt1 P2 C29 109.37(10)
O1 Pt1 P2 C22 -59.0(5)
C1 Pt1 P2 C22 170.72(11)
P1 Pt1 P2 C22 -6.54(9)
C1 Pt1 O1 C7 6.08(17)
P2 Pt1 O1 C7 -125.1(4)
P1 Pt1 O1 C7 -177.40(16)
O1 Pt1 C1 C2 173.4(3)
P2 Pt1 C1 C2 -11.3(3)
P1 Pt1 C1 C2 152.1(3)
O1 Pt1 C1 C6 -2.18(16)
P2 Pt1 C1 C6 173.12(15)
P1 Pt1 C1 C6 -23.5(5)
C6 C1 C2 C3 1.3(4)
Pt1 C1 C2 C3 -174.1(2)
C1 C2 C3 C4 -1.4(4)
C2 C3 C4 C5 0.2(4)
C3 C4 C5 C6 0.9(4)
C4 C5 C6 C1 -0.9(4)
C4 C5 C6 C7 176.7(2)
C2 C1 C6 C5 -0.2(4)
Pt1 C1 C6 C5 176.28(19)
C2 C1 C6 C7 -177.9(2)
Pt1 C1 C6 C7 -1.4(3)
Pt1 O1 C7 O2 172.22(19)
Pt1 O1 C7 C6 -8.3(3)
C5 C6 C7 O2 8.2(4)
C1 C6 C7 O2 -174.0(2)
C5 C6 C7 O1 -171.2(2)
C1 C6 C7 O1 6.5(3)
C23 P1 C21 C22 153.63(17)
C26 P1 C21 C22 -94.47(18)
Pt1 P1 C21 C22 29.90(19)
P1 C21 C22 P2 -36.4(2)
C32 P2 C22 C21 154.41(18)
C29 P2 C22 C21 -96.08(19)
Pt1 P2 C22 C21 27.1(2)
C21 P1 C23 C25 61.2(2)
C26 P1 C23 C25 -51.2(2)
Pt1 P1 C23 C25 -178.14(16)
C21 P1 C23 C24 -64.5(2)
C26 P1 C23 C24 -176.95(17)
Pt1 P1 C23 C24 56.11(19)
C21 P1 C26 C28 -176.15(18)
C23 P1 C26 C28 -63.0(2)
Pt1 P1 C26 C28 63.32(19)
C21 P1 C26 C27 60.8(2)
C23 P1 C26 C27 173.93(18)
Pt1 P1 C26 C27 -59.8(2)
C32 P2 C29 C30 178.16(19)
C22 P2 C29 C30 69.8(2)
Pt1 P2 C29 C30 -49.5(2)
C32 P2 C29 C31 -56.7(2)
C22 P2 C29 C31 -165.0(2)
Pt1 P2 C29 C31 75.6(2)
C29 P2 C32 C33 175.32(19)
C22 P2 C32 C33 -76.5(2)
Pt1 P2 C32 C33 44.9(2)
C29 P2 C32 C34 -57.4(2)
C22 P2 C32 C34 50.8(2)
Pt1 P2 C32 C34 172.20(16)
C41 Pt2 P3 C61 159.4(4)
O3 Pt2 P3 C61 -169.50(10)
P4 Pt2 P3 C61 7.89(9)
C41 Pt2 P3 C66 -80.0(4)
O3 Pt2 P3 C66 -48.86(11)
P4 Pt2 P3 C66 128.53(10)
C41 Pt2 P3 C63 41.7(4)
O3 Pt2 P3 C63 72.75(10)
P4 Pt2 P3 C63 -109.86(9)
C41 Pt2 P4 C69 -49.18(11)
O3 Pt2 P4 C69 171.0(8)
P3 Pt2 P4 C69 126.18(9)
C41 Pt2 P4 C62 -165.84(10)
O3 Pt2 P4 C62 54.3(8)
P3 Pt2 P4 C62 9.53(9)
C41 Pt2 P4 C72 77.18(12)
O3 Pt2 P4 C72 -62.7(8)
P3 Pt2 P4 C72 -107.46(10)
C41 Pt2 O3 C47 -0.71(17)
P4 Pt2 O3 C47 139.5(8)
P3 Pt2 O3 C47 -175.74(16)
O3 Pt2 C41 C42 -179.8(2)
P4 Pt2 C41 C42 2.6(2)
P3 Pt2 C41 C42 -148.4(3)
O3 Pt2 C41 C46 -3.18(15)
P4 Pt2 C41 C46 179.23(14)
P3 Pt2 C41 C46 28.3(5)
C46 C41 C42 C43 -0.9(3)
Pt2 C41 C42 C43 175.66(18)
C41 C42 C43 C44 -0.6(4)
C42 C43 C44 C45 1.6(4)
C43 C44 C45 C46 -1.1(4)
C44 C45 C46 C41 -0.4(4)
C44 C45 C46 C47 177.1(2)
C42 C41 C46 C45 1.3(3)
Pt2 C41 C46 C45 -175.96(19)
C42 C41 C46 C47 -176.2(2)
Pt2 C41 C46 C47 6.5(2)
Pt2 O3 C47 O4 -173.9(2)
Pt2 O3 C47 C46 4.3(3)
C45 C46 C47 O4 -6.8(4)
C41 C46 C47 O4 170.9(2)
C45 C46 C47 O3 175.0(2)
C41 C46 C47 O3 -7.4(3)
C66 P3 C61 C62 -153.27(18)
C63 P3 C61 C62 95.67(19)
Pt2 P3 C61 C62 -27.4(2)
P3 C61 C62 P4 36.3(2)
C69 P4 C62 C61 -154.44(18)
C72 P4 C62 C61 95.18(19)
Pt2 P4 C62 C61 -29.39(19)
C61 P3 C63 C65 172.02(18)
C66 P3 C63 C65 59.2(2)
Pt2 P3 C63 C65 -68.36(19)
C61 P3 C63 C64 -64.6(2)
C66 P3 C63 C64 -177.36(18)
Pt2 P3 C63 C64 55.0(2)
C61 P3 C66 C67 62.7(2)
C63 P3 C66 C67 174.42(18)
Pt2 P3 C66 C67 -59.0(2)
C61 P3 C66 C68 -63.8(2)
C63 P3 C66 C68 48.0(2)
Pt2 P3 C66 C68 174.59(16)
C62 P4 C69 C70 72.35(19)
C72 P4 C69 C70 -179.01(18)
Pt2 P4 C69 C70 -47.8(2)
C62 P4 C69 C71 -53.5(2)
C72 P4 C69 C71 55.1(2)
Pt2 P4 C69 C71 -173.65(15)
C69 P4 C72 C74 58.6(2)
C62 P4 C72 C74 166.79(19)
Pt2 P4 C72 C74 -73.1(2)
C69 P4 C72 C73 -176.97(19)
C62 P4 C72 C73 -68.8(2)
Pt2 P4 C72 C73 51.4(2)
